data_2300591
loop_
_publ_author_name
'Niep\"otter, Benedikt'
'Herbst-Irmer, Regine'
'Stalke, Dietmar'

_publ_section_title
;
 Empirical correction for resolution- and temperature-dependent errors
 caused by factors such as thermal diffuse scattering
;
_journal_coeditor_code KS5474SUP1
_journal_issue 5
_journal_name_full 'Journal of Applied Crystallography'
_journal_page_first 1485
_journal_page_last 1497
_journal_paper_doi 10.1107/S1600576715014934
_journal_volume 48
_journal_year 2015
_chemical_formula_sum 'C96 H126 Mg3 N36'
_chemical_formula_weight 1857.25
_space_group_crystal_system trigonal
_space_group_IT_number 148
_space_group_name_Hall '-R 3'
_space_group_name_H-M_alt 'R -3 :H'
_symmetry_space_group_name_Hall '-R 3'
_symmetry_space_group_name_H-M 'R -3 :H'
_atom_sites_solution_hydrogens mixed
_audit_conform_dict_location ftp://ftp.iucr.org/pub/cif_core.dic
_audit_conform_dict_name cif_core.dic
_audit_conform_dict_version 2.3
_audit_creation_date '28-Apr-04 T18:52:46-00:00'
_audit_creation_method 'XD routine XDCIF'
_cell_angle_alpha 90
_cell_angle_beta 90
_cell_angle_gamma 120
_cell_formula_units_Z 3
_cell_length_a 10.6769(5)
_cell_length_b 10.6769(5)
_cell_length_c 24.6539(12)
_cell_measurement_reflns_used 9777
_cell_measurement_temperature 100(2)
_cell_measurement_theta_max 49.8298
_cell_measurement_theta_min 2.3525
_cell_volume 2433.9(2)
_computing_cell_refinement 'SAINT V8.30C'
_computing_data_collection 'APEX2 v2012.2'
_computing_data_reduction 'SAINT V8.30C'
_computing_molecular_graphics 'H\"ubschle, (2011)'
_computing_publication_material 'L\"ubben, (to be published)'
_computing_structure_refinement 'Volkov et al, (2006)'
_computing_structure_solution
;SHELXT (G.M.Sheldrick,Act
a Cryst.(2015)A71,3-8)
;
_diffrn_ambient_temperature 100(2)
_diffrn_measured_fraction_theta_full 0.998
_diffrn_measured_fraction_theta_max 0.925
_diffrn_measurement_device_type 'Bruker Smart APEX II Quazar'
_diffrn_measurement_method 'omega scans'
_diffrn_radiation_type MoK\a
_diffrn_radiation_wavelength 0.71073
_diffrn_reflns_av_R_equivalents 0.0167
_diffrn_reflns_av_unetI/netI 0.0108
_diffrn_reflns_laue_measured_fraction_full 0.998
_diffrn_reflns_laue_measured_fraction_max 0.925
_diffrn_reflns_limit_h_max 22
_diffrn_reflns_limit_h_min -22
_diffrn_reflns_limit_k_max 19
_diffrn_reflns_limit_k_min -22
_diffrn_reflns_limit_l_max 48
_diffrn_reflns_limit_l_min -47
_diffrn_reflns_number 34349
_diffrn_reflns_point_group_measured_fraction_full 0.998
_diffrn_reflns_point_group_measured_fraction_max 0.925
_diffrn_reflns_theta_full 25.242
_diffrn_reflns_theta_max 49.987
_diffrn_reflns_theta_min 2.352
_diffrn_source 'INCOATEC Microsource'
_exptl_absorpt_coefficient_mu 0.098
_exptl_absorpt_correction_T_max 1.0000
_exptl_absorpt_correction_T_min 0.9708
_exptl_absorpt_correction_type multi-scan
_exptl_absorpt_process_details SADABS-2014/2
_exptl_crystal_colour colorless
_exptl_crystal_density_diffrn 1.267
_exptl_crystal_description block
_exptl_crystal_F_000 990
_exptl_crystal_size_max 0.250
_exptl_crystal_size_mid 0.200
_exptl_crystal_size_min 0.200
_refine_diff_density_max 0.16
_refine_diff_density_min -0.18
_refine_diff_density_rms 0.033
_refine_ls_extinction_method none
_refine_ls_goodness_of_fit_ref 3.015
_refine_ls_matrix_type full
_refine_ls_number_parameters 172
_refine_ls_number_reflns 4524
_refine_ls_number_restraints 0
_refine_ls_R_factor_all 0.02
_refine_ls_R_factor_gt 0.017
_refine_ls_shift/su_max 0.00858
_refine_ls_structure_factor_coef Fsqd
_refine_ls_weighting_details
;
calc w2 = 1/[s^2^(Fo^2^)] 
;
_refine_ls_weighting_scheme calc
_refine_ls_wR_factor_ref 0.034
_reflns_Friedel_coverage 0.000
_reflns_number_gt 4650
_reflns_number_total 5251
_reflns_threshold_expression 'I > 2\s(I)'
_cod_data_source_file ks5474sup1.txt
_cod_data_source_block 1_ImS_100K_refined_box_10_scale
_cod_database_code 2300591
_publcif_datablock.id {b0c45398-290a-4b41-a949-55a8088c0f11}

_shelx_shelxl_version_number 2014/7
_shelx_estimated_absorpt_t_max 0.981
_shelx_estimated_absorpt_t_min 0.976

loop_
_space_group_symop_id
_space_group_symop_operation_xyz
1 +X,+Y,+Z
2 -Y,+X-Y,+Z
3 -X+Y,-X,+Z
4 -X,-Y,-Z
5 +Y,-X+Y,-Z
6 +X-Y,+X,-Z
7 1/3+X,2/3+Y,2/3+Z
8 1/3-X,2/3-Y,2/3-Z
9 1/3-Y,2/3+X-Y,2/3+Z
10 1/3+Y,2/3-X+Y,2/3-Z
11 1/3-X+Y,2/3-X,2/3+Z
12 1/3+X-Y,2/3+X,2/3-Z
13 2/3+X,1/3+Y,1/3+Z
14 2/3-X,1/3-Y,1/3-Z
15 2/3-Y,1/3+X-Y,1/3+Z
16 2/3+Y,1/3-X+Y,1/3-Z
17 2/3-X+Y,1/3-X,1/3+Z
18 2/3+X-Y,1/3+X,1/3-Z

loop_
_atom_local_axes_atom_label
_atom_local_axes_atom0
_atom_local_axes_ax1
_atom_local_axes_atom1
_atom_local_axes_atom2
_atom_local_axes_ax2
MG(1) C(6) Z MG(1) N(1) Y
N(1) C(1) Z N(1) N(2) Y
N(2) C(3) X N(2) N(1) Y
C(1) C(2) X C(1) C(3) Y
C(2) C(3) X C(2) C(1) Y
C(4) C(3) -Z C(4) C(2) X
C(3) C(2) -X C(3) C(1) Y
C(5) C(1) Z C(5) C(2) X
C(6) MG(1) Z C(6) N(2) Y
H(2) C(2) Z H(2) C(1) Y
H(4A) C(4) Z H(4A) H(4C) Y
H(4B) C(4) Z H(4B) H(4A) Y
H(4C) C(4) Z H(4C) H(4B) Y
H(5A) C(5) Z H(5A) H(5D) Y
H(5B) C(5) Z H(5B) H(5F) Y
H(5C) C(5) Z H(5C) H(5E) Y
H(5D) C(5) Z H(5D) H(5B) Y
H(5E) C(5) Z H(5E) H(5A) Y
H(5F) C(5) Z H(5F) H(5C) Y

loop_
_atom_rho_multipole_atom_label
_atom_rho_multipole_coeff_Pv
_atom_rho_multipole_coeff_P00
_atom_rho_multipole_coeff_P11
_atom_rho_multipole_coeff_P1-1
_atom_rho_multipole_coeff_P10
_atom_rho_multipole_coeff_P20
_atom_rho_multipole_coeff_P21
_atom_rho_multipole_coeff_P2-1
_atom_rho_multipole_coeff_P22
_atom_rho_multipole_coeff_P2-2
_atom_rho_multipole_coeff_P30
_atom_rho_multipole_coeff_P31
_atom_rho_multipole_coeff_P3-1
_atom_rho_multipole_coeff_P32
_atom_rho_multipole_coeff_P3-2
_atom_rho_multipole_coeff_P33
_atom_rho_multipole_coeff_P3-3
_atom_rho_multipole_coeff_P40
_atom_rho_multipole_coeff_P41
_atom_rho_multipole_coeff_P4-1
_atom_rho_multipole_coeff_P42
_atom_rho_multipole_coeff_P4-2
_atom_rho_multipole_coeff_P43
_atom_rho_multipole_coeff_P4-3
_atom_rho_multipole_coeff_P44
_atom_rho_multipole_coeff_P4-4
_atom_rho_multipole_kappa
_atom_rho_multipole_kappa_prime0
_atom_rho_multipole_kappa_prime1
_atom_rho_multipole_kappa_prime2
_atom_rho_multipole_kappa_prime3
_atom_rho_multipole_kappa_prime4
Mg(1) 0.222(8) 0 0 0 0 0 0 0 0 0 0 0 0 0 0 0 0 0 0 0 0 0 0 0 0 0 1 1 1 1 1 1
N(1) 5.163(9) 0 -0.015(3) -0.102(4) -0.033(4) 0.098(4) 0.009(3) 0.105(4) 0.001(4) 0.003(3) 0.112(4) -0.009(3) -0.028(3) 0.070(3) -0.021(3) 0.006(3) -0.055(3) 0.029(4) 0.010(3) 0.017(4) 0.037(4) -0.007(4) 0.012(4) 0.011(4) 0.012(4) -0.002(3) 0.9920(9) 1 1 1 1 1
N(2) 5.061(10) 0 0.002(4) -0.006(5) 0 -0.032(4) 0 0 0.025(4) 0.057(4) 0 0.022(3) -0.009(3) 0 0 0.172(4) -0.061(4) 0.035(4) 0 0 0.005(4) -0.010(4) 0 0 -0.010(5) 0.023(4) 0.9920(9) 1 1 1 1 1
C(1) 3.969(11) 0 0.060(4) 0.024(4) 0 -0.161(3) 0 0 0.025(4) 0.005(4) 0 0.024(3) 0.002(3) 0 0 0.223(4) -0.094(3) 0.019(4) 0 0 0.000(4) -0.007(4) 0 0 0.006(5) 0.039(4) 1.0083(12) 1 1 1 1 1
C(2) 4.012(13) 0 0.036(4) 0.039(5) 0 -0.103(5) 0 0 0.009(3) 0.023(6) 0 -0.006(4) 0.001(4) 0 0 0.209(6) -0.073(4) -0.013(6) 0 0 0.013(4) 0.003(5) 0 0 0.034(6) -0.024(5) 1.0083(12) 1 1 1 1 1
C(4) 4.190(17) 0 0 0 -0.011(4) 0.003(4) 0 0 0 0 0.277(4) 0 0 0 0 0.065(3) 0 0.055(4) 0 0 0 0 -0.018(3) 0 0 0 0.9685(16) 1 1 1 1 1
C(3) 3.969(11) 0 0.060(4) 0.024(4) 0 -0.161(3) 0 0 0.025(4) 0.005(4) 0 0.024(3) 0.002(3) 0 0 0.223(4) -0.094(3) 0.019(4) 0 0 0.000(4) -0.007(4) 0 0 0.006(5) 0.039(4) 1.0083(12) 1 1 1 1 1
C(5) 4.190(17) 0 0 0 -0.011(4) 0.003(4) 0 0 0 0 0.277(4) 0 0 0 0 0.065(3) 0 0.055(4) 0 0 0 0 -0.018(3) 0 0 0 0.9685(16) 1 1 1 1 1
C(6) 1.389(9) 0 0 0 -0.070(2) 0.044(2) 0 0 0 0 -0.038(3) 0 0 0 0 0.0021(19) -0.074(3) -0.011(3) 0 0 0 0 0.005(2) -0.033(3) 0 0 0.966(3) 1 1 1 1 1
H(2) 0.935(7) 0 0 0 0.153(4) 0 0 0 0 0 0 0 0 0 0 0 0 0 0 0 0 0 0 0 0 0 1.1 1.18 1.18 1.18 1.18 1.18
H(4A) 0.928(4) 0 0 0 0.132(2) 0 0 0 0 0 0 0 0 0 0 0 0 0 0 0 0 0 0 0 0 0 1.1 1.18 1.18 1.18 1.18 1.18
H(4B) 0.928(4) 0 0 0 0.132(2) 0 0 0 0 0 0 0 0 0 0 0 0 0 0 0 0 0 0 0 0 0 1.1 1.18 1.18 1.18 1.18 1.18
H(4C) 0.928(4) 0 0 0 0.132(2) 0 0 0 0 0 0 0 0 0 0 0 0 0 0 0 0 0 0 0 0 0 1.1 1.18 1.18 1.18 1.18 1.18
H(5A) 0.4175(16) 0 0 0 0.0594(10) 0 0 0 0 0 0 0 0 0 0 0 0 0 0 0 0 0 0 0 0 0 1.1 1.18 1.18 1.18 1.18 1.18
H(5B) 0.4175(16) 0 0 0 0.0594(10) 0 0 0 0 0 0 0 0 0 0 0 0 0 0 0 0 0 0 0 0 0 1.1 1.18 1.18 1.18 1.18 1.18
H(5C) 0.4175(16) 0 0 0 0.0594(10) 0 0 0 0 0 0 0 0 0 0 0 0 0 0 0 0 0 0 0 0 0 1.1 1.18 1.18 1.18 1.18 1.18
H(5D) 0.510(2) 0 0 0 0.0726(12) 0 0 0 0 0 0 0 0 0 0 0 0 0 0 0 0 0 0 0 0 0 1.1 1.18 1.18 1.18 1.18 1.18
H(5E) 0.510(2) 0 0 0 0.0726(12) 0 0 0 0 0 0 0 0 0 0 0 0 0 0 0 0 0 0 0 0 0 1.1 1.18 1.18 1.18 1.18 1.18
H(5F) 0.510(2) 0 0 0 0.0726(12) 0 0 0 0 0 0 0 0 0 0 0 0 0 0 0 0 0 0 0 0 0 1.1 1.18 1.18 1.18 1.18 1.18

loop_
_atom_site_label
_atom_site_type_symbol
_atom_site_fract_x
_atom_site_fract_y
_atom_site_fract_z
_atom_site_U_iso_or_equiv
_atom_site_adp_type
_atom_site_occupancy
_atom_site_symmetry_multiplicity
Mg(1) Mg 0.666667 0.333333 0.833333 0.011 Uani 0.5001 6
N(1) N 0.557087(17) 0.406769(16) 0.776897(6) 0.012 Uani 1 18
N(2) N 0.565033(14) 0.374547(11) 0.723330(6) 0.011 Uani 1 18
C(1) C 0.455474(14) 0.444997(13) 0.779024(6) 0.014 Uani 1 18
C(2) C 0.396008(16) 0.435581(14) 0.727103(7) 0.015 Uani 1 18
C(4) C 0.448217(14) 0.353699(14) 0.633808(6) 0.017 Uani 1 18
C(3) C 0.467897(14) 0.389398(12) 0.692727(6) 0.013 Uani 1 18
C(5) C 0.416103(15) 0.488260(16) 0.831112(6) 0.02 Uani 1 18
C(6) C 0.666667 0.333333 0.703487(10) 0.011 Uani 1 6
H(2) H 0.311537 0.458681 0.717076 0.01802(8) Uiso 1 18
H(4A) H 0.40736 0.239133 0.627487 0.02548(10) Uiso 1 18
H(4B) H 0.549947 0.415348 0.612377 0.02548(10) Uiso 1 18
H(4C) H 0.370809 0.381047 0.617204 0.02548(10) Uiso 1 18
H(5A) H 0.302928 0.458465 0.83182 0.03036(11) Uiso 0.45 18
H(5B) H 0.48101 0.60453 0.836273 0.03036(11) Uiso 0.45 18
H(5C) H 0.446199 0.444064 0.86504 0.03036(11) Uiso 0.45 18
H(5D) H 0.406419 0.583572 0.824604 0.03036(11) Uiso 0.55 18
H(5E) H 0.30926 0.405862 0.844288 0.03036(11) Uiso 0.55 18
H(5F) H 0.491718 0.507505 0.863791 0.03036(11) Uiso 0.55 18

loop_
_atom_site_aniso_label
_atom_site_aniso_U_11
_atom_site_aniso_U_22
_atom_site_aniso_U_33
_atom_site_aniso_U_23
_atom_site_aniso_U_13
_atom_site_aniso_U_12
Mg(1) 0.01303(7) 0.01303(7) 0.00621(8) 0 0 0.00652(4)
N(1) 0.01479(8) 0.01665(9) 0.00829(9) 0.00001(4) -0.00013(4) 0.00975(6)
N(2) 0.01335(8) 0.01453(8) 0.00740(8) -0.00002(3) -0.00078(3) 0.00802(5)
C(1) 0.01443(8) 0.01664(8) 0.01170(9) 0.00003(3) 0.00065(4) 0.00926(5)
C(2) 0.01421(8) 0.01784(9) 0.01479(9) -0.00007(4) -0.00184(4) 0.00944(6)
C(4) 0.02078(8) 0.01905(8) 0.01098(9) -0.00117(4) -0.00509(4) 0.00991(5)
C(3) 0.01371(8) 0.01426(8) 0.01029(8) 0.00010(3) -0.00247(3) 0.00703(5)
C(5) 0.02350(9) 0.02709(9) 0.01592(9) -0.00182(5) 0.00288(4) 0.01704(6)
C(6) 0.01328(8) 0.01328(8) 0.00761(11) 0 0 0.00664(4)

loop_
_geom_angle_atom_site_label_1
_geom_angle_atom_site_label_2
_geom_angle_atom_site_label_3
_geom_angle
_geom_angle_site_symmetry_1
_geom_angle_site_symmetry_2
_geom_angle_site_symmetry_3
_geom_angle_publ_flag
N(2) N(1) C(1) 105.92(2) 1_555 1_555 1_555 yes
N(1) N(2) C(3) 111.00(2) 1_555 1_555 1_555 yes
N(1) N(2) C(6) 123.36(3) 1_555 1_555 1_555 yes
N(1) N(2) C(6) 123.36(3) 1_555 1_555 2_655 yes
N(1) N(2) C(6) 123.36(3) 1_555 1_555 3_665 yes
C(3) N(2) C(6) 125.64(3) 1_555 1_555 1_555 yes
C(3) N(2) C(6) 125.64(3) 1_555 1_555 2_655 yes
C(3) N(2) C(6) 125.64(3) 1_555 1_555 3_665 yes
C(6) N(2) C(6) 0.0003104(5) 1_555 1_555 2_655 yes
C(6) N(2) C(6) 0.0001817(7) 1_555 1_555 3_665 yes
C(6) N(2) C(6) 0.00041267(13) 2_655 1_555 3_665 yes
N(1) C(1) C(2) 110.35(2) 1_555 1_555 1_555 yes
N(1) C(1) C(5) 121.63(2) 1_555 1_555 1_555 yes
C(2) C(1) C(5) 128.02(2) 1_555 1_555 1_555 yes
C(1) C(2) C(3) 105.68(2) 1_555 1_555 1_555 yes
C(1) C(2) H(2) 126.26(3) 1_555 1_555 1_555 yes
C(3) C(2) H(2) 128.06(2) 1_555 1_555 1_555 yes
C(3) C(4) H(4A) 110.748(19) 1_555 1_555 1_555 yes
C(3) C(4) H(4B) 110.442(18) 1_555 1_555 1_555 yes
C(3) C(4) H(4C) 109.15(2) 1_555 1_555 1_555 yes
H(4A) C(4) H(4B) 109.28(2) 1_555 1_555 1_555 yes
H(4A) C(4) H(4C) 108.556(19) 1_555 1_555 1_555 yes
H(4B) C(4) H(4C) 108.615(19) 1_555 1_555 1_555 yes
N(2) C(3) C(2) 107.04(2) 1_555 1_555 1_555 yes
N(2) C(3) C(4) 122.11(2) 1_555 1_555 1_555 yes
C(2) C(3) C(4) 130.81(2) 1_555 1_555 1_555 yes
C(1) C(5) H(5A) 111.55(2) 1_555 1_555 1_555 yes
C(1) C(5) H(5B) 109.69(2) 1_555 1_555 1_555 yes
C(1) C(5) H(5C) 109.743(19) 1_555 1_555 1_555 yes
C(1) C(5) H(5D) 109.65(2) 1_555 1_555 1_555 yes
C(1) C(5) H(5E) 110.54(2) 1_555 1_555 1_555 yes
C(1) C(5) H(5F) 113.51(2) 1_555 1_555 1_555 yes
H(5A) C(5) H(5B) 108.31(2) 1_555 1_555 1_555 yes
H(5A) C(5) H(5C) 112.87(2) 1_555 1_555 1_555 yes
H(5A) C(5) H(5D) 70.302(14) 1_555 1_555 1_555 yes
H(5A) C(5) H(5E) 36.116(8) 1_555 1_555 1_555 yes
H(5A) C(5) H(5F) 131.13(3) 1_555 1_555 1_555 yes
H(5B) C(5) H(5C) 104.39(2) 1_555 1_555 1_555 yes
H(5B) C(5) H(5D) 41.419(9) 1_555 1_555 1_555 yes
H(5B) C(5) H(5E) 134.73(2) 1_555 1_555 1_555 yes
H(5B) C(5) H(5F) 72.971(16) 1_555 1_555 1_555 yes
H(5C) C(5) H(5D) 135.21(3) 1_555 1_555 1_555 yes
H(5C) C(5) H(5E) 80.589(17) 1_555 1_555 1_555 yes
H(5C) C(5) H(5F) 32.411(7) 1_555 1_555 1_555 yes
H(5D) C(5) H(5E) 104.487(19) 1_555 1_555 1_555 yes
H(5D) C(5) H(5F) 110.06(2) 1_555 1_555 1_555 yes
H(5E) C(5) H(5F) 108.20(2) 1_555 1_555 1_555 yes
N(2) C(6) N(2) 109.152(19) 1_555 1_555 2_655 yes
N(2) C(6) N(2) 109.151(19) 1_555 1_555 3_665 yes
N(2) C(6) N(2) 109.152(19) 2_655 1_555 3_665 yes
C(5) H(5A) H(5E) 71.942(13) 1_555 1_555 1_555 yes
C(5) H(5B) H(5D) 69.291(12) 1_555 1_555 1_555 yes
C(5) H(5C) H(5F) 73.795(13) 1_555 1_555 1_555 yes
C(5) H(5D) H(5B) 69.290(13) 1_555 1_555 1_555 yes
C(5) H(5E) H(5A) 71.942(12) 1_555 1_555 1_555 yes
C(5) H(5F) H(5C) 73.794(13) 1_555 1_555 1_555 yes

loop_
_geom_bond_atom_site_label_1
_geom_bond_atom_site_label_2
_geom_bond_distance
_geom_bond_site_symmetry_1
_geom_bond_site_symmetry_2
_geom_bond_publ_flag
N(1) N(2) 1.3780(4) 1_555 1_555 yes
N(1) C(1) 1.3376(3) 1_555 1_555 yes
N(2) C(3) 1.3544(3) 1_555 1_555 yes
N(2) C(6) 1.4450(3) 1_555 1_555 yes
N(2) C(6) 1.4450(3) 1_555 2_655 yes
N(2) C(6) 1.4450(3) 1_555 3_665 yes
C(1) C(2) 1.4099(4) 1_555 1_555 yes
C(1) C(5) 1.4944(3) 1_555 1_555 yes
C(2) C(3) 1.3889(4) 1_555 1_555 yes
C(2) H(2) 1.0760(3) 1_555 1_555 yes
C(4) C(3) 1.4897(3) 1_555 1_555 yes
C(4) H(4A) 1.0850(2) 1_555 1_555 yes
C(4) H(4B) 1.0850(2) 1_555 1_555 yes
C(4) H(4C) 1.0850(2) 1_555 1_555 yes
C(5) H(5A) 1.0850(2) 1_555 1_555 yes
C(5) H(5B) 1.0850(2) 1_555 1_555 yes
C(5) H(5C) 1.0850(2) 1_555 1_555 yes
C(5) H(5D) 1.0850(2) 1_555 1_555 yes
C(5) H(5E) 1.0850(2) 1_555 1_555 yes
C(5) H(5F) 1.0850(2) 1_555 1_555 yes
H(5A) H(5E) 0.67265330352205 1_555 1_555 yes
H(5B) H(5D) 0.76738546188461 1_555 1_555 yes
H(5C) H(5F) 0.60560547017498 1_555 1_555 yes

_cod_database_fobs_code 2300591
